data_7056931
loop_
_publ_author_name
'Wang, Jun-Jie'
'Zhang, Ren-Chun'
'Cao, Ya-Li'
'Li, Yan-Ang'
'Wang, Yi-Ran'
'Wang, Qing-Lun'

_publ_section_title
;
 Selective fluorescent sensing and photocatalytic properties of three MOFs
 based on naphthalene-1,4-dicarboxylic acid and
 2,4,5-tri(4-pyridyl)-imidazole
;
_journal_issue 5
_journal_name_full 'New Journal of Chemistry'
_journal_page_first 3551
_journal_paper_doi 10.1039/C7NJ03530F
_journal_volume 42
_journal_year 2018
_chemical_formula_sum 'C48 H30 Mn N10 O4'
_chemical_formula_weight 865.76
_space_group_IT_number 2
_space_group_name_Hall '-P 1'
_space_group_name_H-M_alt 'P -1'
_symmetry_cell_setting triclinic
_symmetry_space_group_name_Hall '-P 1'
_symmetry_space_group_name_H-M 'P -1'
_atom_sites_solution_hydrogens geom
_atom_sites_solution_primary direct
_atom_sites_solution_secondary difmap
_audit_block_doi 10.5517/cc1j4sfw
_audit_creation_method SHELXL-97
_audit_update_record
;
2015-06-03 deposited with the CCDC.
2018-01-24 downloaded from the CCDC.
;
_cell_angle_alpha 74.00(3)
_cell_angle_beta 85.73(3)
_cell_angle_gamma 85.08(3)
_cell_formula_units_Z 2
_cell_length_a 10.300(2)
_cell_length_b 11.877(2)
_cell_length_c 16.851(3)
_cell_measurement_reflns_used 5002
_cell_measurement_temperature 293(2)
_cell_measurement_theta_max 27.92
_cell_measurement_theta_min 2.41
_cell_volume 1971.5(7)
_computing_cell_refinement 'Bruker SAINT'
_computing_data_collection 'Bruker APEX2'
_computing_data_reduction 'Bruker SAINT'
_computing_molecular_graphics 'Bruker SHELXTL'
_computing_publication_material 'Bruker SHELXTL'
_computing_structure_refinement 'SHELXL-97 (Sheldrick, 1997)'
_computing_structure_solution 'SHELXS-97 (Sheldrick, 1990)'
_diffrn_ambient_temperature 293(2)
_diffrn_measured_fraction_theta_full 0.985
_diffrn_measured_fraction_theta_max 0.985
_diffrn_measurement_device_type 'Bruker APEX-II CCD'
_diffrn_measurement_method '\f and \w scans'
_diffrn_radiation_monochromator graphite
_diffrn_radiation_source 'fine-focus sealed tube'
_diffrn_radiation_type MoK\a
_diffrn_radiation_wavelength 0.71073
_diffrn_reflns_av_R_equivalents 0.0244
_diffrn_reflns_av_sigmaI/netI 0.0413
_diffrn_reflns_limit_h_max 13
_diffrn_reflns_limit_h_min -12
_diffrn_reflns_limit_k_max 15
_diffrn_reflns_limit_k_min -15
_diffrn_reflns_limit_l_max 22
_diffrn_reflns_limit_l_min -21
_diffrn_reflns_number 17482
_diffrn_reflns_theta_full 28.29
_diffrn_reflns_theta_max 28.29
_diffrn_reflns_theta_min 1.79
_diffrn_standards_decay_% 0
_diffrn_standards_interval_count 0
_diffrn_standards_interval_time 0
_diffrn_standards_number 0
_exptl_absorpt_coefficient_mu 0.397
_exptl_absorpt_correction_type none
_exptl_crystal_colour yellow
_exptl_crystal_density_diffrn 1.458
_exptl_crystal_density_meas ?
_exptl_crystal_density_method 'not measured'
_exptl_crystal_description block
_exptl_crystal_F_000 890
_exptl_crystal_size_max 0.20
_exptl_crystal_size_mid 0.20
_exptl_crystal_size_min 0.20
_refine_diff_density_max 0.355
_refine_diff_density_min -0.373
_refine_diff_density_rms 0.068
_refine_ls_extinction_method none
_refine_ls_goodness_of_fit_ref 1.127
_refine_ls_hydrogen_treatment constr
_refine_ls_matrix_type full
_refine_ls_number_parameters 604
_refine_ls_number_reflns 9651
_refine_ls_number_restraints 0
_refine_ls_restrained_S_all 1.127
_refine_ls_R_factor_all 0.0775
_refine_ls_R_factor_gt 0.0634
_refine_ls_shift/su_max 0.000
_refine_ls_shift/su_mean 0.000
_refine_ls_structure_factor_coef Fsqd
_refine_ls_weighting_details 'calc w=1/[\s^2^(Fo^2^)+(0.0133P)^2^+4.7195P] where P=(Fo^2^+2Fc^2^)/3'
_refine_ls_weighting_scheme calc
_refine_ls_wR_factor_gt 0.1387
_refine_ls_wR_factor_ref 0.1441
_reflns_number_gt 7809
_reflns_number_total 9651
_reflns_threshold_expression I>2sigma(I)
_cod_data_source_file c7nj03530f2.cif
_cod_data_source_block 1
_cod_depositor_comments
;
The following automatic conversions were performed:

'_symmetry_cell_setting' value 'Triclinic' changed to 'triclinic'
according to
/home/data/users/saulius/crontab/automatic-downloads/rss-feeds/RSC/lib/dictionaries/cif_core.dic
dictionary named 'cif_core.dic' version 2.4.2 from 2011-04-26.

'_exptl_crystal_density_meas' value 'not measured' was changed to '?'
- the value is perceived as not measured.

Automatic conversion script
Id: cif_fix_values 4973 2017-02-22 13:04:09Z antanas 

 Adding full bibliography for 7056929--7056931.cif.
;
_cod_original_cell_volume 1971.6(7)
_cod_original_sg_symbol_H-M 'P-1   '
_cod_database_code 7056931

loop_
_symmetry_equiv_pos_as_xyz
'x, y, z'
'-x, -y, -z'

loop_
_atom_site_label
_atom_site_type_symbol
_atom_site_fract_x
_atom_site_fract_y
_atom_site_fract_z
_atom_site_U_iso_or_equiv
_atom_site_adp_type
_atom_site_occupancy
_atom_site_symmetry_multiplicity
_atom_site_calc_flag
_atom_site_refinement_flags
Mn1 Mn 0.02054(4) 0.24230(4) 0.25582(3) 0.02102(11) Uani 1 1 d .
O1 O 0.0159(3) 0.1507(2) 0.16240(15) 0.0411(6) Uani 1 1 d .
O2 O 0.1469(3) 0.2355(3) 0.0576(2) 0.0616(9) Uani 1 1 d .
O3 O -0.0014(2) 0.3198(2) 0.35768(15) 0.0387(6) Uani 1 1 d .
O4 O -0.1876(2) 0.2939(3) 0.43410(17) 0.0463(7) Uani 1 1 d .
N1 N -0.1322(3) 0.1140(2) 0.31912(16) 0.0304(6) Uani 1 1 d .
N2 N -0.8172(3) 0.1091(2) 0.31764(17) 0.0309(6) Uani 1 1 d .
N3 N -0.3937(4) -0.6570(3) 0.6816(2) 0.0535(9) Uani 1 1 d .
N4 N -0.5599(3) -0.2517(2) 0.49313(16) 0.0302(6) Uani 1 1 d .
H4A H -0.6369 -0.2767 0.5046 0.036 Uiso 1 1 calc R
N5 N -0.3450(3) -0.2477(3) 0.49387(18) 0.0364(7) Uani 1 1 d .
N6 N 0.1786(3) 0.3716(2) 0.19935(17) 0.0317(6) Uani 1 1 d .
N7 N 0.8647(3) 0.3727(2) 0.18601(17) 0.0308(6) Uani 1 1 d .
N8 N 0.4408(5) 1.1396(3) -0.1736(2) 0.0639(11) Uani 1 1 d .
N9 N 0.6050(3) 0.7315(2) 0.00859(17) 0.0315(6) Uani 1 1 d .
H9A H 0.6817 0.7541 -0.0087 0.038 Uiso 1 1 calc R
N10 N 0.3887(3) 0.7343(3) 0.02314(18) 0.0365(7) Uani 1 1 d .
C1 C 0.0686(3) 0.1613(3) 0.0915(2) 0.0297(7) Uani 1 1 d .
C2 C 0.0255(4) 0.1170(3) -0.0414(2) 0.0374(8) Uani 1 1 d .
C3 C 0.0320(3) 0.0772(3) 0.04479(19) 0.0300(7) Uani 1 1 d .
C4 C 0.0072(4) -0.0384(3) 0.0859(2) 0.0380(8) Uani 1 1 d .
C5' C 0.0588(7) 0.2371(6) -0.0887(4) 0.0345(14) Uani 0.50 1 d P
H5' H 0.0804 0.2889 -0.0600 0.041 Uiso 0.50 1 calc PR
C5 C 0.0053(9) -0.0855(6) 0.1746(4) 0.0459(19) Uani 0.50 1 d P
H5 H 0.0272 -0.0363 0.2052 0.055 Uiso 0.50 1 calc PR
C6' C 0.0589(8) 0.2742(6) -0.1739(5) 0.0418(17) Uani 0.50 1 d P
H6' H 0.0807 0.3499 -0.2019 0.050 Uiso 0.50 1 calc PR
C6 C -0.0262(10) -0.1975(7) 0.2179(5) 0.056(2) Uani 0.50 1 d P
H6 H -0.0256 -0.2214 0.2753 0.067 Uiso 0.50 1 calc PR
C7 C -0.0810(3) 0.3363(3) 0.41474(19) 0.0278(6) Uani 1 1 d .
C8 C -0.0492(3) 0.5401(3) 0.4213(2) 0.0327(7) Uani 1 1 d .
C9 C -0.0396(3) 0.4201(3) 0.45980(18) 0.0273(6) Uani 1 1 d .
C10 C 0.0084(3) 0.3794(3) 0.53868(19) 0.0324(7) Uani 1 1 d .
C11 C 0.0147(6) 0.2629(6) 0.5822(4) 0.0331(14) Uani 0.50 1 d P
H11 H -0.0146 0.2089 0.5580 0.040 Uiso 0.50 1 calc PR
C11' C -0.1002(7) 0.5809(6) 0.3423(4) 0.0331(14) Uani 0.50 1 d P
H11' H -0.1299 0.5278 0.3175 0.040 Uiso 0.50 1 calc PR
C12' C -0.1064(8) 0.6978(7) 0.3020(5) 0.0466(19) Uani 0.50 1 d P
H12' H -0.1394 0.7245 0.2497 0.056 Uiso 0.50 1 calc PR
C12 C 0.0621(8) 0.2227(6) 0.6594(5) 0.0436(18) Uani 0.50 1 d P
H12 H 0.0651 0.1429 0.6864 0.052 Uiso 0.50 1 calc PR
C13 C -0.2302(3) 0.0904(3) 0.2791(2) 0.0344(7) Uani 1 1 d .
H13 H -0.2377 0.1304 0.2237 0.041 Uiso 1 1 calc R
C14 C -0.3199(3) 0.0100(3) 0.3162(2) 0.0353(8) Uani 1 1 d .
H14 H -0.3887 -0.0008 0.2869 0.042 Uiso 1 1 calc R
C15 C -0.3065(3) -0.0551(3) 0.3978(2) 0.0322(7) Uani 1 1 d .
C16 C -0.2022(3) -0.0337(3) 0.4381(2) 0.0367(8) Uani 1 1 d .
H16 H -0.1873 -0.0773 0.4920 0.044 Uiso 1 1 calc R
C17 C -0.1211(3) 0.0525(3) 0.3974(2) 0.0338(7) Uani 1 1 d .
H17 H -0.0548 0.0687 0.4264 0.041 Uiso 1 1 calc R
C18 C -0.3951(3) -0.1456(3) 0.4413(2) 0.0324(7) Uani 1 1 d .
C19 C -0.5288(3) -0.1461(3) 0.4405(2) 0.0298(7) Uani 1 1 d .
C20 C -0.6266(3) -0.0589(3) 0.39684(19) 0.0291(6) Uani 1 1 d .
C21 C -0.6160(3) 0.0601(3) 0.3850(2) 0.0338(7) Uani 1 1 d .
H21 H -0.5435 0.0864 0.4025 0.041 Uiso 1 1 calc R
C22 C -0.7133(3) 0.1397(3) 0.3472(2) 0.0324(7) Uani 1 1 d .
H22 H -0.7059 0.2189 0.3422 0.039 Uiso 1 1 calc R
C23 C -0.8247(4) -0.0059(3) 0.3280(3) 0.0457(10) Uani 1 1 d .
H23 H -0.8953 -0.0296 0.3068 0.055 Uiso 1 1 calc R
C24 C -0.7352(3) -0.0917(3) 0.3679(3) 0.0416(9) Uani 1 1 d .
H24 H -0.7478 -0.1706 0.3753 0.050 Uiso 1 1 calc R
C25 C -0.4470(3) -0.3101(3) 0.5241(2) 0.0313(7) Uani 1 1 d .
C26 C -0.4344(3) -0.4278(3) 0.5804(2) 0.0325(7) Uani 1 1 d .
C27 C -0.5365(4) -0.5006(3) 0.6056(2) 0.0377(8) Uani 1 1 d .
H27 H -0.6205 -0.4744 0.5891 0.045 Uiso 1 1 calc R
C28 C -0.5113(4) -0.6129(3) 0.6556(2) 0.0461(9) Uani 1 1 d .
H28 H -0.5808 -0.6607 0.6722 0.055 Uiso 1 1 calc R
C29 C -0.2977(4) -0.5860(4) 0.6575(3) 0.0526(10) Uani 1 1 d .
H29 H -0.2149 -0.6146 0.6754 0.063 Uiso 1 1 calc R
C30 C -0.3116(4) -0.4727(3) 0.6077(2) 0.0458(9) Uani 1 1 d .
H30 H -0.2401 -0.4270 0.5926 0.055 Uiso 1 1 calc R
C31 C 0.2959(3) 0.3409(3) 0.16929(19) 0.0303(7) Uani 1 1 d .
H31 H 0.3181 0.2615 0.1753 0.036 Uiso 1 1 calc R
C32 C 0.3862(3) 0.4203(3) 0.1299(2) 0.0304(7) Uani 1 1 d .
H32 H 0.4676 0.3939 0.1117 0.036 Uiso 1 1 calc R
C33 C 0.3547(3) 0.5391(3) 0.1175(2) 0.0300(7) Uani 1 1 d .
C34 C 0.2322(3) 0.5718(3) 0.1480(2) 0.0400(8) Uani 1 1 d .
H34 H 0.2060 0.6508 0.1407 0.048 Uiso 1 1 calc R
C35 C 0.1502(4) 0.4864(3) 0.1889(2) 0.0412(8) Uani 1 1 d .
H35 H 0.0702 0.5101 0.2106 0.049 Uiso 1 1 calc R
C36 C 0.4406(3) 0.6292(3) 0.0709(2) 0.0308(7) Uani 1 1 d .
C37 C 0.5763(3) 0.6267(3) 0.0636(2) 0.0289(7) Uani 1 1 d .
C38 C 0.6757(3) 0.5397(3) 0.10419(19) 0.0270(6) Uani 1 1 d .
C39 C 0.7896(3) 0.5092(3) 0.0625(2) 0.0325(7) Uani 1 1 d .
H39 H 0.8049 0.5448 0.0064 0.039 Uiso 1 1 calc R
C40 C 0.8792(3) 0.4258(3) 0.1054(2) 0.0331(7) Uani 1 1 d .
H40 H 0.9538 0.4053 0.0764 0.040 Uiso 1 1 calc R
C41 C 0.7548(3) 0.4018(3) 0.2260(2) 0.0322(7) Uani 1 1 d .
H41 H 0.7424 0.3654 0.2822 0.039 Uiso 1 1 calc R
C42 C 0.6602(3) 0.4825(3) 0.1882(2) 0.0317(7) Uani 1 1 d .
H42 H 0.5854 0.4992 0.2185 0.038 Uiso 1 1 calc R
C43 C 0.4896(3) 0.7932(3) -0.0136(2) 0.0339(7) Uani 1 1 d .
C44 C 0.4767(4) 0.9117(3) -0.0699(2) 0.0360(8) Uani 1 1 d .
C45 C 0.5817(4) 0.9732(4) -0.1102(3) 0.0513(10) Uani 1 1 d .
H45 H 0.6666 0.9398 -0.1030 0.062 Uiso 1 1 calc R
C46 C 0.5584(5) 1.0852(4) -0.1614(3) 0.0596(12) Uani 1 1 d .
H46 H 0.6297 1.1248 -0.1891 0.072 Uiso 1 1 calc R
C47 C 0.3424(5) 1.0791(4) -0.1344(3) 0.0637(13) Uani 1 1 d .
H47 H 0.2587 1.1148 -0.1426 0.076 Uiso 1 1 calc R
C48 C 0.3540(4) 0.9676(4) -0.0826(3) 0.0507(10) Uani 1 1 d .
H48 H 0.2804 0.9304 -0.0565 0.061 Uiso 1 1 calc R

loop_
_atom_site_aniso_label
_atom_site_aniso_U_11
_atom_site_aniso_U_22
_atom_site_aniso_U_33
_atom_site_aniso_U_23
_atom_site_aniso_U_13
_atom_site_aniso_U_12
Mn1 0.0207(2) 0.0213(2) 0.0206(2) -0.00443(16) -0.00074(15) -0.00382(16)
O1 0.0507(15) 0.0487(15) 0.0304(12) -0.0213(11) 0.0058(11) -0.0124(12)
O2 0.0542(18) 0.0569(19) 0.083(2) -0.0371(17) 0.0347(16) -0.0315(15)
O3 0.0362(13) 0.0530(16) 0.0357(13) -0.0262(12) 0.0077(10) -0.0134(11)
O4 0.0363(14) 0.0593(18) 0.0517(16) -0.0279(14) 0.0117(12) -0.0190(12)
N1 0.0292(14) 0.0313(14) 0.0282(13) -0.0025(11) 0.0029(11) -0.0103(11)
N2 0.0301(14) 0.0285(14) 0.0339(14) -0.0077(11) -0.0067(11) 0.0010(11)
N3 0.068(2) 0.0328(18) 0.049(2) 0.0023(15) 0.0040(17) 0.0044(16)
N4 0.0241(13) 0.0280(14) 0.0336(14) 0.0006(11) 0.0002(11) -0.0063(11)
N5 0.0330(15) 0.0327(15) 0.0370(15) 0.0033(12) -0.0029(12) -0.0078(12)
N6 0.0321(14) 0.0336(15) 0.0299(14) -0.0085(12) 0.0030(11) -0.0101(12)
N7 0.0264(13) 0.0331(15) 0.0301(14) -0.0037(11) -0.0044(11) 0.0001(11)
N8 0.097(3) 0.0347(19) 0.048(2) 0.0039(16) 0.003(2) 0.005(2)
N9 0.0266(13) 0.0278(14) 0.0356(15) -0.0016(12) 0.0052(11) -0.0058(11)
N10 0.0275(14) 0.0313(15) 0.0412(16) 0.0046(12) 0.0007(12) -0.0001(11)
C1 0.0245(15) 0.0336(17) 0.0354(17) -0.0169(14) 0.0014(12) -0.0029(13)
C2 0.048(2) 0.0369(19) 0.0316(17) -0.0161(15) -0.0061(15) 0.0003(16)
C3 0.0339(17) 0.0347(17) 0.0261(15) -0.0162(13) -0.0014(13) -0.0022(13)
C4 0.051(2) 0.0378(19) 0.0295(17) -0.0158(15) -0.0076(15) -0.0009(16)
C5' 0.037(4) 0.029(3) 0.040(4) -0.014(3) -0.005(3) 0.000(3)
C5 0.079(6) 0.030(4) 0.032(4) -0.009(3) -0.014(4) -0.012(4)
C6' 0.054(5) 0.027(4) 0.040(4) -0.001(3) -0.011(3) -0.002(3)
C6 0.100(7) 0.035(4) 0.030(4) -0.002(3) -0.014(4) -0.008(4)
C7 0.0273(15) 0.0319(17) 0.0255(14) -0.0096(13) -0.0011(12) -0.0036(12)
C8 0.0388(18) 0.0332(18) 0.0267(15) -0.0079(13) -0.0032(13) -0.0054(14)
C9 0.0268(15) 0.0326(17) 0.0243(14) -0.0105(13) 0.0027(12) -0.0054(12)
C10 0.0422(19) 0.0298(17) 0.0253(15) -0.0064(13) -0.0028(13) -0.0061(14)
C11 0.033(3) 0.033(3) 0.038(4) -0.017(3) -0.004(3) 0.001(3)
C11' 0.042(4) 0.028(3) 0.031(3) -0.007(3) -0.009(3) -0.007(3)
C12' 0.062(5) 0.040(4) 0.038(4) -0.008(3) -0.018(4) 0.003(4)
C12 0.050(4) 0.027(4) 0.050(4) -0.003(3) -0.013(4) 0.000(3)
C13 0.0325(17) 0.0380(19) 0.0305(16) -0.0037(14) -0.0018(13) -0.0090(14)
C14 0.0314(17) 0.0409(19) 0.0308(16) -0.0017(14) -0.0037(13) -0.0131(14)
C15 0.0272(16) 0.0297(17) 0.0346(17) 0.0010(14) -0.0007(13) -0.0075(13)
C16 0.0337(18) 0.041(2) 0.0286(16) 0.0043(14) -0.0018(13) -0.0117(15)
C17 0.0309(17) 0.0418(19) 0.0298(16) -0.0089(14) -0.0006(13) -0.0113(14)
C18 0.0301(16) 0.0296(17) 0.0320(16) 0.0020(13) -0.0019(13) -0.0066(13)
C19 0.0273(16) 0.0282(16) 0.0298(16) -0.0001(13) 0.0006(12) -0.0073(12)
C20 0.0272(15) 0.0289(16) 0.0285(15) -0.0037(13) 0.0012(12) -0.0035(12)
C21 0.0323(17) 0.0315(17) 0.0360(17) -0.0037(14) -0.0071(14) -0.0074(14)
C22 0.0369(18) 0.0260(16) 0.0325(16) -0.0037(13) -0.0052(14) -0.0041(13)
C23 0.0340(19) 0.038(2) 0.073(3) -0.0246(19) -0.0218(18) 0.0015(15)
C24 0.0359(19) 0.0263(17) 0.065(2) -0.0130(17) -0.0150(17) 0.0006(14)
C25 0.0280(16) 0.0291(17) 0.0337(17) -0.0023(13) -0.0014(13) -0.0050(13)
C26 0.0385(18) 0.0271(16) 0.0287(16) -0.0028(13) 0.0010(13) -0.0025(13)
C27 0.0408(19) 0.0333(18) 0.0360(18) -0.0050(15) 0.0037(15) -0.0057(15)
C28 0.056(2) 0.033(2) 0.046(2) -0.0063(17) 0.0139(18) -0.0120(17)
C29 0.050(2) 0.045(2) 0.053(2) 0.0015(19) -0.0019(19) 0.0054(19)
C30 0.037(2) 0.042(2) 0.051(2) 0.0007(18) -0.0054(17) -0.0011(16)
C31 0.0317(16) 0.0287(16) 0.0283(15) -0.0024(13) -0.0017(13) -0.0067(13)
C32 0.0232(15) 0.0325(17) 0.0312(16) -0.0013(13) -0.0004(12) -0.0035(12)
C33 0.0252(15) 0.0319(17) 0.0302(16) -0.0019(13) -0.0039(12) -0.0069(13)
C34 0.0337(18) 0.0313(18) 0.052(2) -0.0078(16) 0.0072(16) -0.0060(14)
C35 0.0318(18) 0.039(2) 0.054(2) -0.0169(17) 0.0127(16) -0.0092(15)
C36 0.0263(15) 0.0285(16) 0.0323(16) 0.0007(13) 0.0002(13) -0.0033(12)
C37 0.0268(15) 0.0250(16) 0.0309(16) -0.0009(13) 0.0012(12) -0.0046(12)
C38 0.0245(15) 0.0264(15) 0.0291(15) -0.0046(12) -0.0044(12) -0.0038(12)
C39 0.0270(16) 0.0366(18) 0.0279(15) 0.0013(13) 0.0004(12) -0.0030(13)
C40 0.0251(15) 0.0397(19) 0.0318(16) -0.0072(14) 0.0029(13) 0.0011(13)
C41 0.0300(16) 0.0411(19) 0.0238(15) -0.0062(13) -0.0018(12) -0.0007(14)
C42 0.0257(15) 0.0396(19) 0.0277(15) -0.0069(14) 0.0017(12) -0.0004(13)
C43 0.0337(17) 0.0294(17) 0.0325(17) 0.0006(14) 0.0029(14) -0.0026(14)
C44 0.046(2) 0.0271(17) 0.0304(16) -0.0022(14) 0.0030(15) 0.0006(14)
C45 0.057(3) 0.037(2) 0.051(2) 0.0014(18) 0.0079(19) -0.0071(18)
C46 0.080(3) 0.035(2) 0.053(3) 0.0027(19) 0.013(2) -0.012(2)
C47 0.077(3) 0.045(3) 0.054(3) 0.006(2) -0.003(2) 0.018(2)
C48 0.055(2) 0.040(2) 0.046(2) 0.0010(18) 0.0031(19) 0.0087(18)

loop_
_atom_type_symbol
_atom_type_description
_atom_type_scat_dispersion_real
_atom_type_scat_dispersion_imag
_atom_type_scat_source
C C 0.0033 0.0016 'International Tables Vol C Tables 4.2.6.8 and 6.1.1.4'
H H 0.0000 0.0000 'International Tables Vol C Tables 4.2.6.8 and 6.1.1.4'
N N 0.0061 0.0033 'International Tables Vol C Tables 4.2.6.8 and 6.1.1.4'
O O 0.0106 0.0060 'International Tables Vol C Tables 4.2.6.8 and 6.1.1.4'
Mn Mn 0.3368 0.7283 'International Tables Vol C Tables 4.2.6.8 and 6.1.1.4'

loop_
_geom_angle_atom_site_label_1
_geom_angle_atom_site_label_2
_geom_angle_atom_site_label_3
_geom_angle
_geom_angle_site_symmetry_1
_geom_angle_site_symmetry_3
O3 Mn1 O1 171.07(9) . .
O3 Mn1 N1 89.76(10) . .
O1 Mn1 N1 81.47(10) . .
O3 Mn1 N7 91.63(10) . 1_455
O1 Mn1 N7 86.96(11) . 1_455
N1 Mn1 N7 91.44(10) . 1_455
O3 Mn1 N2 91.98(10) . 1_655
O1 Mn1 N2 89.71(10) . 1_655
N1 Mn1 N2 90.05(10) . 1_655
N7 Mn1 N2 176.11(10) 1_455 1_655
O3 Mn1 N6 87.45(10) . .
O1 Mn1 N6 101.37(10) . .
N1 Mn1 N6 176.68(10) . .
N7 Mn1 N6 90.45(10) 1_455 .
N2 Mn1 N6 88.24(10) 1_655 .
C1 O1 Mn1 135.2(2) . .
C7 O3 Mn1 142.9(2) . .
C17 N1 C13 117.0(3) . .
C17 N1 Mn1 119.9(2) . .
C13 N1 Mn1 122.9(2) . .
C22 N2 C23 116.0(3) . .
C22 N2 Mn1 123.2(2) . 1_455
C23 N2 Mn1 120.9(2) . 1_455
C29 N3 C28 116.2(3) . .
C25 N4 C19 107.7(3) . .
C25 N4 H4A 126.2 . .
C19 N4 H4A 126.2 . .
C25 N5 C18 105.3(3) . .
C35 N6 C31 116.2(3) . .
C35 N6 Mn1 119.3(2) . .
C31 N6 Mn1 124.2(2) . .
C40 N7 C41 117.0(3) . .
C40 N7 Mn1 122.5(2) . 1_655
C41 N7 Mn1 120.5(2) . 1_655
C47 N8 C46 115.7(4) . .
C43 N9 C37 107.3(3) . .
C43 N9 H9A 126.3 . .
C37 N9 H9A 126.3 . .
C43 N10 C36 105.7(3) . .
O2 C1 O1 124.4(3) . .
O2 C1 C3 118.6(3) . .
O1 C1 C3 117.0(3) . .
C3 C2 C4 119.4(3) . 2
C3 C2 C5' 122.1(4) . .
C4 C2 C5' 118.4(4) 2 .
C4 C3 C2 120.0(3) . .
C4 C3 C1 121.1(3) . .
C2 C3 C1 118.9(3) . .
C3 C4 C2 120.6(3) . 2
C3 C4 C5 123.9(4) . .
C2 C4 C5 115.4(4) 2 .
C6' C5' C2 122.1(6) . .
C6' C5' H5' 118.9 . .
C2 C5' H5' 118.9 . .
C6 C5 C4 125.6(6) . .
C6 C5 H5 117.2 . .
C4 C5 H5 117.2 . .
C5' C6' C6 119.7(7) . 2
C5' C6' H6' 120.2 . .
C6 C6' H6' 120.2 2 .
C5 C6 C6' 118.8(7) . 2
C5 C6 C12' 153.6(8) . 1_545
C6' C6 C12' 81.6(6) 2 1_545
C5 C6 C12 115.3(6) . 2_556
C6' C6 C12 124.3(6) 2 2_556
C12' C6 C12 42.7(4) 1_545 2_556
C5 C6 H6 120.6 . .
C6' C6 H6 120.6 2 .
C12' C6 H6 42.6 1_545 .
C12 C6 H6 13.5 2_556 .
O4 C7 O3 126.2(3) . .
O4 C7 C9 118.9(3) . .
O3 C7 C9 114.8(3) . .
C9 C8 C11' 119.4(4) . .
C9 C8 C10 120.3(3) . 2_566
C11' C8 C10 120.3(4) . 2_566
C8 C9 C10 119.6(3) . .
C8 C9 C7 119.0(3) . .
C10 C9 C7 121.4(3) . .
C11 C10 C9 122.9(4) . .
C11 C10 C8 117.0(4) . 2_566
C9 C10 C8 120.1(3) . 2_566
C12 C11 C10 123.1(6) . .
C12 C11 H11 118.5 . .
C10 C11 H11 118.5 . .
C12' C11' C8 120.5(6) . .
C12' C11' H11' 119.7 . .
C8 C11' H11' 119.7 . .
C11' C12' C12 119.2(7) . 2_566
C11' C12' C6 141.0(7) . 1_565
C12 C12' C6 76.5(6) 2_566 1_565
C11' C12' H12' 120.4 . .
C12 C12' H12' 120.4 2_566 .
C6 C12' H12' 57.5 1_565 .
C11 C12 C12' 119.8(7) . 2_566
C11 C12 C6 147.1(7) . 2_556
C12' C12 C6 60.7(5) 2_566 2_556
C11 C12 H12 120.1 . .
C12' C12 H12 120.1 2_566 .
C6 C12 H12 69.6 2_556 .
N1 C13 C14 123.2(3) . .
N1 C13 H13 118.4 . .
C14 C13 H13 118.4 . .
C13 C14 C15 119.3(3) . .
C13 C14 H14 120.4 . .
C15 C14 H14 120.4 . .
C14 C15 C16 117.3(3) . .
C14 C15 C18 122.9(3) . .
C16 C15 C18 119.7(3) . .
C17 C16 C15 119.4(3) . .
C17 C16 H16 120.3 . .
C15 C16 H16 120.3 . .
N1 C17 C16 123.7(3) . .
N1 C17 H17 118.2 . .
C16 C17 H17 118.2 . .
N5 C18 C19 110.4(3) . .
N5 C18 C15 119.3(3) . .
C19 C18 C15 130.2(3) . .
N4 C19 C18 105.3(3) . .
N4 C19 C20 122.9(3) . .
C18 C19 C20 131.8(3) . .
C24 C20 C21 117.1(3) . .
C24 C20 C19 121.5(3) . .
C21 C20 C19 121.3(3) . .
C22 C21 C20 119.8(3) . .
C22 C21 H21 120.1 . .
C20 C21 H21 120.1 . .
N2 C22 C21 123.5(3) . .
N2 C22 H22 118.3 . .
C21 C22 H22 118.3 . .
N2 C23 C24 124.5(3) . .
N2 C23 H23 117.8 . .
C24 C23 H23 117.8 . .
C23 C24 C20 119.1(3) . .
C23 C24 H24 120.5 . .
C20 C24 H24 120.5 . .
N5 C25 N4 111.2(3) . .
N5 C25 C26 122.6(3) . .
N4 C25 C26 126.1(3) . .
C27 C26 C30 117.4(3) . .
C27 C26 C25 124.1(3) . .
C30 C26 C25 118.4(3) . .
C28 C27 C26 118.9(4) . .
C28 C27 H27 120.5 . .
C26 C27 H27 120.5 . .
N3 C28 C27 124.1(4) . .
N3 C28 H28 117.9 . .
C27 C28 H28 117.9 . .
N3 C29 C30 124.6(4) . .
N3 C29 H29 117.7 . .
C30 C29 H29 117.7 . .
C29 C30 C26 118.8(4) . .
C29 C30 H30 120.6 . .
C26 C30 H30 120.6 . .
N6 C31 C32 123.7(3) . .
N6 C31 H31 118.1 . .
C32 C31 H31 118.1 . .
C31 C32 C33 119.6(3) . .
C31 C32 H32 120.2 . .
C33 C32 H32 120.2 . .
C32 C33 C34 117.0(3) . .
C32 C33 C36 123.1(3) . .
C34 C33 C36 119.9(3) . .
C35 C34 C33 119.4(3) . .
C35 C34 H34 120.3 . .
C33 C34 H34 120.3 . .
N6 C35 C34 124.0(3) . .
N6 C35 H35 118.0 . .
C34 C35 H35 118.0 . .
N10 C36 C37 109.8(3) . .
N10 C36 C33 120.2(3) . .
C37 C36 C33 130.0(3) . .
N9 C37 C36 105.4(3) . .
N9 C37 C38 123.1(3) . .
C36 C37 C38 131.5(3) . .
C39 C38 C42 116.8(3) . .
C39 C38 C37 122.7(3) . .
C42 C38 C37 120.5(3) . .
C40 C39 C38 119.2(3) . .
C40 C39 H39 120.4 . .
C38 C39 H39 120.4 . .
N7 C40 C39 123.7(3) . .
N7 C40 H40 118.2 . .
C39 C40 H40 118.2 . .
N7 C41 C42 123.1(3) . .
N7 C41 H41 118.4 . .
C42 C41 H41 118.4 . .
C41 C42 C38 120.1(3) . .
C41 C42 H42 119.9 . .
C38 C42 H42 119.9 . .
N10 C43 N9 111.8(3) . .
N10 C43 C44 123.3(3) . .
N9 C43 C44 124.9(3) . .
C48 C44 C45 117.2(3) . .
C48 C44 C43 119.0(3) . .
C45 C44 C43 123.7(3) . .
C44 C45 C46 118.9(4) . .
C44 C45 H45 120.6 . .
C46 C45 H45 120.6 . .
N8 C46 C45 124.1(4) . .
N8 C46 H46 117.9 . .
C45 C46 H46 117.9 . .
N8 C47 C48 125.1(5) . .
N8 C47 H47 117.5 . .
C48 C47 H47 117.5 . .
C47 C48 C44 118.9(4) . .
C47 C48 H48 120.6 . .
C44 C48 H48 120.6 . .

loop_
_geom_bond_atom_site_label_1
_geom_bond_atom_site_label_2
_geom_bond_distance
_geom_bond_site_symmetry_2
Mn1 O3 2.150(2) .
Mn1 O1 2.151(2) .
Mn1 N1 2.280(3) .
Mn1 N7 2.283(3) 1_455
Mn1 N2 2.298(3) 1_655
Mn1 N6 2.303(3) .
O1 C1 1.254(4) .
O2 C1 1.236(4) .
O3 C7 1.262(4) .
O4 C7 1.232(4) .
N1 C17 1.328(4) .
N1 C13 1.344(4) .
N2 C22 1.331(4) .
N2 C23 1.337(4) .
N2 Mn1 2.298(3) 1_455
N3 C29 1.322(6) .
N3 C28 1.334(5) .
N4 C25 1.364(4) .
N4 C19 1.370(4) .
N4 H4A 0.8600 .
N5 C25 1.326(4) .
N5 C18 1.375(4) .
N6 C35 1.335(5) .
N6 C31 1.336(4) .
N7 C40 1.334(4) .
N7 C41 1.344(4) .
N7 Mn1 2.283(3) 1_655
N8 C47 1.321(6) .
N8 C46 1.325(6) .
N9 C43 1.363(4) .
N9 C37 1.372(4) .
N9 H9A 0.8600 .
N10 C43 1.320(4) .
N10 C36 1.374(4) .
C1 C3 1.516(4) .
C2 C3 1.402(4) .
C2 C4 1.423(5) 2
C2 C5' 1.485(8) .
C3 C4 1.394(5) .
C4 C2 1.423(5) 2
C4 C5 1.443(8) .
C5' C6' 1.381(10) .
C5' H5' 0.9300 .
C5 C6 1.383(10) .
C5 H5 0.9300 .
C6' C6 1.399(11) 2
C6' H6' 0.9300 .
C6 C6' 1.399(11) 2
C6 C12' 1.808(12) 1_545
C6 C12 2.016(11) 2_556
C6 H6 0.9300 .
C7 C9 1.512(4) .
C8 C9 1.393(5) .
C8 C11' 1.410(7) .
C8 C10 1.418(4) 2_566
C9 C10 1.396(4) .
C10 C11 1.374(7) .
C10 C8 1.418(4) 2_566
C11 C12 1.368(10) .
C11 H11 0.9300 .
C11' C12' 1.365(10) .
C11' H11' 0.9300 .
C12' C12 1.407(11) 2_566
C12' C6 1.808(12) 1_565
C12' H12' 0.9300 .
C12 C12' 1.407(11) 2_566
C12 C6 2.016(11) 2_556
C12 H12 0.9300 .
C13 C14 1.376(4) .
C13 H13 0.9300 .
C14 C15 1.390(4) .
C14 H14 0.9300 .
C15 C16 1.389(5) .
C15 C18 1.470(4) .
C16 C17 1.375(5) .
C16 H16 0.9300 .
C17 H17 0.9300 .
C18 C19 1.378(4) .
C19 C20 1.463(4) .
C20 C24 1.378(5) .
C20 C21 1.385(5) .
C21 C22 1.380(5) .
C21 H21 0.9300 .
C22 H22 0.9300 .
C23 C24 1.376(5) .
C23 H23 0.9300 .
C24 H24 0.9300 .
C25 C26 1.458(4) .
C26 C27 1.386(5) .
C26 C30 1.390(5) .
C27 C28 1.382(5) .
C27 H27 0.9300 .
C28 H28 0.9300 .
C29 C30 1.379(5) .
C29 H29 0.9300 .
C30 H30 0.9300 .
C31 C32 1.381(4) .
C31 H31 0.9300 .
C32 C33 1.382(5) .
C32 H32 0.9300 .
C33 C34 1.391(5) .
C33 C36 1.462(4) .
C34 C35 1.376(5) .
C34 H34 0.9300 .
C35 H35 0.9300 .
C36 C37 1.393(4) .
C37 C38 1.456(4) .
C38 C39 1.394(4) .
C38 C42 1.395(4) .
C39 C40 1.380(4) .
C39 H39 0.9300 .
C40 H40 0.9300 .
C41 C42 1.367(5) .
C41 H41 0.9300 .
C42 H42 0.9300 .
C43 C44 1.466(4) .
C44 C48 1.380(5) .
C44 C45 1.385(5) .
C45 C46 1.385(6) .
C45 H45 0.9300 .
C46 H46 0.9300 .
C47 C48 1.371(6) .
C47 H47 0.9300 .
C48 H48 0.9300 .

loop_
_geom_torsion_atom_site_label_1
_geom_torsion_atom_site_label_2
_geom_torsion_atom_site_label_3
_geom_torsion_atom_site_label_4
_geom_torsion
_geom_torsion_site_symmetry_1
_geom_torsion_site_symmetry_4
O3 Mn1 O1 C1 164.8(6) . .
N1 Mn1 O1 C1 175.6(3) . .
N7 Mn1 O1 C1 83.7(3) 1_455 .
N2 Mn1 O1 C1 -94.3(3) 1_655 .
N6 Mn1 O1 C1 -6.1(4) . .
O1 Mn1 O3 C7 -15.2(9) . .
N1 Mn1 O3 C7 -25.9(4) . .
N7 Mn1 O3 C7 65.5(4) 1_455 .
N2 Mn1 O3 C7 -116.0(4) 1_655 .
N6 Mn1 O3 C7 155.9(4) . .
O3 Mn1 N1 C17 -50.8(3) . .
O1 Mn1 N1 C17 130.9(3) . .
N7 Mn1 N1 C17 -142.4(3) 1_455 .
N2 Mn1 N1 C17 41.2(3) 1_655 .
N6 Mn1 N1 C17 -18(2) . .
O3 Mn1 N1 C13 134.1(3) . .
O1 Mn1 N1 C13 -44.2(3) . .
N7 Mn1 N1 C13 42.5(3) 1_455 .
N2 Mn1 N1 C13 -133.9(3) 1_655 .
N6 Mn1 N1 C13 167.1(17) . .
O3 Mn1 N6 C35 -53.9(3) . .
O1 Mn1 N6 C35 124.7(3) . .
N1 Mn1 N6 C35 -86.9(19) . .
N7 Mn1 N6 C35 37.7(3) 1_455 .
N2 Mn1 N6 C35 -146.0(3) 1_655 .
O3 Mn1 N6 C31 131.9(3) . .
O1 Mn1 N6 C31 -49.5(3) . .
N1 Mn1 N6 C31 98.9(18) . .
N7 Mn1 N6 C31 -136.4(3) 1_455 .
N2 Mn1 N6 C31 39.9(3) 1_655 .
Mn1 O1 C1 O2 2.0(6) . .
Mn1 O1 C1 C3 -177.6(2) . .
C4 C2 C3 C4 0.3(6) 2 .
C5' C2 C3 C4 -176.2(4) . .
C4 C2 C3 C1 179.2(3) 2 .
C5' C2 C3 C1 2.8(6) . .
O2 C1 C3 C4 145.2(4) . .
O1 C1 C3 C4 -35.2(5) . .
O2 C1 C3 C2 -33.7(5) . .
O1 C1 C3 C2 145.8(3) . .
C2 C3 C4 C2 -0.3(6) . 2
C1 C3 C4 C2 -179.2(3) . 2
C2 C3 C4 C5 -176.8(5) . .
C1 C3 C4 C5 4.2(7) . .
C3 C2 C5' C6' 176.6(6) . .
C4 C2 C5' C6' 0.0(8) 2 .
C3 C4 C5 C6 176.1(8) . .
C2 C4 C5 C6 -0.7(11) 2 .
C2 C5' C6' C6 0.3(11) . 2
C4 C5 C6 C6' 0.3(15) . 2
C4 C5 C6 C12' -136.6(14) . 1_545
C4 C5 C6 C12 -165.7(7) . 2_556
Mn1 O3 C7 O4 7.7(6) . .
Mn1 O3 C7 C9 -169.9(3) . .
C11' C8 C9 C10 -178.7(4) . .
C10 C8 C9 C10 1.1(6) 2_566 .
C11' C8 C9 C7 1.5(6) . .
C10 C8 C9 C7 -178.6(3) 2_566 .
O4 C7 C9 C8 -102.2(4) . .
O3 C7 C9 C8 75.6(4) . .
O4 C7 C9 C10 78.0(4) . .
O3 C7 C9 C10 -104.1(4) . .
C8 C9 C10 C11 176.7(4) . .
C7 C9 C10 C11 -3.6(6) . .
C8 C9 C10 C8 -1.1(6) . 2_566
C7 C9 C10 C8 178.6(3) . 2_566
C9 C10 C11 C12 179.8(6) . .
C8 C10 C11 C12 -2.4(9) 2_566 .
C9 C8 C11' C12' -177.6(6) . .
C10 C8 C11' C12' 2.5(9) 2_566 .
C8 C11' C12' C12 -0.5(12) . 2_566
C8 C11' C12' C6 104.9(10) . 1_565
C10 C11 C12 C12' 0.5(12) . 2_566
C10 C11 C12 C6 81.8(13) . 2_556
C17 N1 C13 C14 2.3(5) . .
Mn1 N1 C13 C14 177.6(3) . .
N1 C13 C14 C15 -3.2(6) . .
C13 C14 C15 C16 0.6(5) . .
C13 C14 C15 C18 -177.8(3) . .
C14 C15 C16 C17 2.6(5) . .
C18 C15 C16 C17 -178.9(3) . .
C13 N1 C17 C16 1.2(5) . .
Mn1 N1 C17 C16 -174.2(3) . .
C15 C16 C17 N1 -3.6(6) . .
C25 N5 C18 C19 0.6(4) . .
C25 N5 C18 C15 179.2(3) . .
C14 C15 C18 N5 140.7(4) . .
C16 C15 C18 N5 -37.7(5) . .
C14 C15 C18 C19 -41.0(6) . .
C16 C15 C18 C19 140.6(4) . .
C25 N4 C19 C18 0.5(4) . .
C25 N4 C19 C20 -178.9(3) . .
N5 C18 C19 N4 -0.7(4) . .
C15 C18 C19 N4 -179.1(4) . .
N5 C18 C19 C20 178.6(3) . .
C15 C18 C19 C20 0.3(7) . .
N4 C19 C20 C24 -35.9(5) . .
C18 C19 C20 C24 144.8(4) . .
N4 C19 C20 C21 142.1(3) . .
C18 C19 C20 C21 -37.2(6) . .
C24 C20 C21 C22 1.3(5) . .
C19 C20 C21 C22 -176.8(3) . .
C23 N2 C22 C21 1.4(5) . .
Mn1 N2 C22 C21 179.5(3) 1_455 .
C20 C21 C22 N2 -2.8(5) . .
C22 N2 C23 C24 1.4(6) . .
Mn1 N2 C23 C24 -176.7(3) 1_455 .
N2 C23 C24 C20 -2.8(7) . .
C21 C20 C24 C23 1.3(6) . .
C19 C20 C24 C23 179.4(4) . .
C18 N5 C25 N4 -0.2(4) . .
C18 N5 C25 C26 177.4(3) . .
C19 N4 C25 N5 -0.2(4) . .
C19 N4 C25 C26 -177.8(3) . .
N5 C25 C26 C27 -172.3(3) . .
N4 C25 C26 C27 5.0(6) . .
N5 C25 C26 C30 4.5(5) . .
N4 C25 C26 C30 -178.2(4) . .
C30 C26 C27 C28 -0.3(5) . .
C25 C26 C27 C28 176.5(3) . .
C29 N3 C28 C27 0.7(6) . .
C26 C27 C28 N3 -0.2(6) . .
C28 N3 C29 C30 -0.7(7) . .
N3 C29 C30 C26 0.2(7) . .
C27 C26 C30 C29 0.3(6) . .
C25 C26 C30 C29 -176.7(4) . .
C35 N6 C31 C32 0.5(5) . .
Mn1 N6 C31 C32 174.8(2) . .
N6 C31 C32 C33 -2.2(5) . .
C31 C32 C33 C34 1.5(5) . .
C31 C32 C33 C36 -175.3(3) . .
C32 C33 C34 C35 0.7(5) . .
C36 C33 C34 C35 177.5(3) . .
C31 N6 C35 C34 1.8(6) . .
Mn1 N6 C35 C34 -172.8(3) . .
C33 C34 C35 N6 -2.4(6) . .
C43 N10 C36 C37 1.2(4) . .
C43 N10 C36 C33 -176.9(3) . .
C32 C33 C36 N10 144.9(3) . .
C34 C33 C36 N10 -31.8(5) . .
C32 C33 C36 C37 -32.8(6) . .
C34 C33 C36 C37 150.5(4) . .
C43 N9 C37 C36 1.2(4) . .
C43 N9 C37 C38 -176.8(3) . .
N10 C36 C37 N9 -1.5(4) . .
C33 C36 C37 N9 176.4(3) . .
N10 C36 C37 C38 176.2(3) . .
C33 C36 C37 C38 -5.9(6) . .
N9 C37 C38 C39 -43.2(5) . .
C36 C37 C38 C39 139.5(4) . .
N9 C37 C38 C42 136.8(3) . .
C36 C37 C38 C42 -40.5(5) . .
C42 C38 C39 C40 0.1(5) . .
C37 C38 C39 C40 -179.9(3) . .
C41 N7 C40 C39 1.4(5) . .
Mn1 N7 C40 C39 -176.6(3) 1_655 .
C38 C39 C40 N7 -1.2(5) . .
C40 N7 C41 C42 -0.5(5) . .
Mn1 N7 C41 C42 177.6(3) 1_655 .
N7 C41 C42 C38 -0.5(5) . .
C39 C38 C42 C41 0.7(5) . .
C37 C38 C42 C41 -179.3(3) . .
C36 N10 C43 N9 -0.4(4) . .
C36 N10 C43 C44 -179.2(3) . .
C37 N9 C43 N10 -0.5(4) . .
C37 N9 C43 C44 178.2(3) . .
N10 C43 C44 C48 3.1(6) . .
N9 C43 C44 C48 -175.5(4) . .
N10 C43 C44 C45 -178.4(4) . .
N9 C43 C44 C45 3.0(6) . .
C48 C44 C45 C46 -0.9(6) . .
C43 C44 C45 C46 -179.4(4) . .
C47 N8 C46 C45 -1.4(7) . .
C44 C45 C46 N8 1.4(7) . .
C46 N8 C47 C48 1.0(8) . .
N8 C47 C48 C44 -0.7(8) . .
C45 C44 C48 C47 0.6(6) . .
C43 C44 C48 C47 179.1(4) . .
